data_1004019
loop_
_publ_author_name
'Belougne, P'
'Chezeau, N'
'Lapasset, J'

_publ_section_title
;
Nouvel affinement de la structure cristalline du thiomolybdate
d'ammonium
;
_journal_coden_ASTM ACBCAR
_journal_name_full 'Acta Crystallographica B (24,1968-38,1982)'
_journal_page_first 3087
_journal_page_last 3088
_journal_paper_doi 10.1107/S056774087600959X
_journal_volume 32
_journal_year 1976
_chemical_formula_structural '(N H4)2 MO S4'
_chemical_formula_sum 'H8 Mo N2 S4'
_chemical_name_systematic 'AMMONIUM TETRATHIOMOLYBDATE'
_space_group_IT_number 62
_symmetry_cell_setting orthorhombic
_symmetry_Int_Tables_number 62
_symmetry_space_group_name_Hall '-P 2ac 2n'
_symmetry_space_group_name_H-M 'P n m a'
_cell_angle_alpha 90
_cell_angle_beta 90
_cell_angle_gamma 90
_cell_formula_units_Z 4
_cell_length_a 9.57(1)
_cell_length_b 6.99(1)
_cell_length_c 12.20(1)
_cell_volume 816.1
_exptl_crystal_density_meas 2.13
_refine_ls_R_factor_all 0.067
_cod_database_code 1004019

loop_
_symmetry_equiv_pos_as_xyz
x,y,z
1/2+x,1/2-y,1/2-z
-x,1/2+y,-z
1/2-x,-y,1/2+z
-x,-y,-z
1/2-x,1/2+y,1/2+z
x,1/2-y,z
1/2+x,y,1/2-z

loop_
_atom_site_label
_atom_site_type_symbol
_atom_site_symmetry_multiplicity
_atom_site_Wyckoff_symbol
_atom_site_fract_x
_atom_site_fract_y
_atom_site_fract_z
_atom_site_occupancy
_atom_site_attached_hydrogens
_atom_site_calc_flag
Mo1 Mo6+ 4 c 0.2517(2) 0.25 0.0729(1) 1. 0 d
S1 S2- 8 d 0.3497(4) -0.0026(6) 0.1435(3) 1. 0 d
S2 S2- 4 c 0.2849(5) 0.25 0.8969(4) 1. 0 d
S3 S2- 4 c 0.0285(5) 0.25 0.1098(4) 1. 0 d
N1 N3- 4 c 0.6617(18) 0.25 0.1078(4) 1. 4 d
N2 N3- 4 c 0.4561(19) 0.25 0.6639(13) 1. 4 d

loop_
_atom_type_symbol
_atom_type_oxidation_number
Mo6+ 6.000
S2- -2.000
N3- -3.000
H1+ 1.000
